data_2004871
loop_
_publ_author_name
'Brunel, J. M.'
'Buono, G.'
'Baldy, A.'
'Feneau-Dupont, J.'
'Declercq, J.-P.'

_publ_section_title (2<i>R</i>,5<i>S</i>)-2,3-Diphenyl-1,3,2-diazaphosphabicyclo[3.3.0]octane--Borane
_journal_issue 5
_journal_name_full 'Acta Crystallographica Section C'
_journal_page_first 1316
_journal_page_last 1317
_journal_paper_doi 10.1107/S0108270195013631
_journal_volume 52
_journal_year 1996
_chemical_formula_moiety 'C17 H22 B1 N2 P1'
_chemical_formula_sum 'C17 H22 B N2 P'
_chemical_formula_weight 296.16
_space_group_IT_number 19
_symmetry_cell_setting orthorhombic
_symmetry_space_group_name_Hall 'P 2ac 2ab'
_symmetry_space_group_name_H-M 'P 21 21 21'
_atom_type_scat_source IntTabIV
_cell_angle_alpha 90
_cell_angle_beta 90
_cell_angle_gamma 90
_cell_formula_units_Z 4
_cell_length_a 10.197(2)
_cell_length_b 9.086(2)
_cell_length_c 17.807(5)
_cell_measurement_reflns_used 30
_cell_measurement_temperature 291
_cell_measurement_theta_max 35
_cell_measurement_theta_min 15
_cell_volume 1649.8(7)
_diffrn_measurement_device 'Huber four-circle'
_diffrn_measurement_method \q/2\q
_diffrn_radiation_type CuK\a
_diffrn_radiation_wavelength 1.5418
_diffrn_reflns_limit_h_max 12
_diffrn_reflns_limit_h_min -12
_diffrn_reflns_limit_k_max 10
_diffrn_reflns_limit_k_min 0
_diffrn_reflns_limit_l_max 21
_diffrn_reflns_limit_l_min 0
_diffrn_reflns_number 2969
_diffrn_reflns_theta_max 67
_diffrn_standards_decay_% none
_diffrn_standards_interval_count 50
_diffrn_standards_number 1
_exptl_absorpt_coefficient_mu 1.402
_exptl_absorpt_correction_type none
_exptl_crystal_colour white
_exptl_crystal_density_diffrn 1.19
_exptl_crystal_description parallelepiped
_exptl_crystal_size_max 0.60
_exptl_crystal_size_mid 0.60
_exptl_crystal_size_min 0.50
_refine_diff_density_max 0.40
_refine_diff_density_min -0.53
_refine_ls_extinction_method none
_refine_ls_goodness_of_fit_obs 0.47
_refine_ls_hydrogen_treatment 'H atoms isotropic with common U = 0.094\%A^2^'
_refine_ls_number_parameters 155
_refine_ls_number_reflns 2793
_refine_ls_R_factor_obs 0.050
_refine_ls_shift/esd_max 0.003
_refine_ls_structure_factor_coef F
_refine_ls_weighting_details 'w = 1/[\s^2^(F) + 0.0318F^2^]'
_refine_ls_weighting_scheme calc
_refine_ls_wR_factor_obs 0.061
_reflns_number_observed 2793
_reflns_number_total 2969
_reflns_observed_criterion I>=2.5\s(I)
_cod_data_source_file du1093.cif
_cod_data_source_block du1093a
_cod_depositor_comments
;
The following automatic conversions were performed:

'_refine_ls_weighting_scheme' value 'w = 1/[\s^2^(F) + 0.0318F^2^]'
was changed to 'calc'. New tag '_refine_ls_weighting_details' was
created. The value of the new tag was set to 'w = 1/[\s^2^(F) +
0.0318F^2^]'.

Automatic conversion script
Id: cif_fix_values 3143 2015-03-26 13:38:13Z robertas 
;
_cod_original_cell_volume 1649.8(6)
_cod_original_formula_sum 'C17 H22 B1 N2 P1'
_cod_database_code 2004871

loop_
_symmetry_equiv_pos_as_xyz
x,y,z
1/2-x,-y,1/2+z
-x,1/2+y,1/2-z
1/2+x,1/2-y,-z

loop_
_atom_site_label
_atom_site_fract_x
_atom_site_fract_y
_atom_site_fract_z
_atom_site_U_iso_or_equiv
P1 .78870(10) .87650(10) .10960(10) .0510(10)
N2 .7470(2) .7076(3) .13570(10) .0580(10)
C3 .8478(3) .6421(3) .1864(2) .0600(10)
C4 .9771(3) .7180(3) .1685(2) .0580(10)
N5 .9427(2) .8670(2) .14340(10) .0540(10)
C6 .6980(4) .5936(4) .0836(2) .0750(10)
C7 .8015(4) .4750(4) .0870(2) .0810(10)
C8 .8458(4) .4771(3) .1686(2) .0760(10)
B9 .7647(5) .9174(5) .0053(2) .0820(10)
C10 .7064(3) 1.0031(3) .17200(10) .0550(10)
C11 .6269(3) 1.1126(4) .1431(2) .0770(10)
C12 .5597(4) 1.2077(5) .1909(3) .099(2)
C13 .5715(4) 1.1913(5) .2663(4) .100(2)
C14 .6506(4) 1.0832(5) .2970(3) .0930(10)
C15 .7197(4) .9901(4) .2495(2) .0720(10)
C16 1.0414(3) .9689(3) .12760(10) .0510(10)
C17 1.0121(3) 1.1139(3) .1085(2) .0630(10)
C18 1.1114(4) 1.2135(3) .0918(2) .0700(10)
C19 1.2404(3) 1.1738(4) .0957(2) .0730(10)
C20 1.2701(3) 1.0312(4) .1160(2) .0720(10)
C21 1.1739(3) .9285(3) .1313(2) .0600(10)
H3 .8310(3) .6564(3) .2458(2) .0940(10)
H4A 1.0283(3) .6596(3) .1246(2) .0940(10)
H4B 1.0381(3) .7231(3) .2180(2) .0940(10)
H6A .6042(4) .5518(4) .1019(2) .0940(10)
H6B .6890(4) .6369(4) .0273(2) .0940(10)
H7A .7608(4) .3691(4) .0723(2) .0940(10)
H7B .8822(4) .5001(4) .0498(2) .0940(10)
H8A .7772(4) .4195(3) .2042(2) .0940(10)
H8B .9421(4) .4292(3) .1749(2) .0940(10)
H11 .6169(3) 1.1245(4) .0831(2) .0940(10)
H12 .4986(4) 1.2938(5) .1680(3) .0940(10)
H13 .5179(4) 1.2641(5) .3032(4) .0940(10)
H14 .6586(4) 1.0714(5) .3572(3) .0940(10)
H15 .7839(4) .9072(4) .2728(2) .0940(10)
H17 .9111(3) 1.1494(3) .1066(2) .0940(10)
H18 1.0860(4) 1.3244(3) .0755(2) .0940(10)
H19 1.3170(3) 1.2520(4) .0831(2) .0940(10)
H20 1.3718(3) .9989(4) .1202(2) .0940(10)
H21 1.2008(3) .8171(3) .1459(2) .0940(10)
H9A .799(4) 1.033(5) .005(2) .0940(10)
H9B .652(4) .912(5) -.005(3) .0940(10)
H9C .823(4) .839(5) -.027(3) .0940(10)

loop_
_geom_angle_atom_site_label_1
_geom_angle_atom_site_label_2
_geom_angle_atom_site_label_3
_geom_angle
_geom_angle_publ_flag
N5 P1 N2 95.30(10) yes
B9 P1 N5 118.4(2) yes
C10 P1 N5 104.30(10) yes
C3 N2 P1 111.2(2) yes
C6 N2 C3 109.5(2) yes
C8 C3 N2 104.9(2) yes
N5 C4 C3 106.0(2) yes
C16 N5 P1 124.5(2) yes
C7 C6 N2 103.8(3) yes
C7 C8 C3 102.3(3) yes
B9 P1 N2 114.8(2) yes
C10 P1 N2 107.40(10) yes
C10 P1 B9 114.5(2) yes
C6 N2 P1 124.0(2) yes
C4 C3 N2 106.8(2) yes
C8 C3 C4 114.3(3) yes
C4 N5 P1 112.2(2) yes
C16 N5 C4 120.1(2) yes
C8 C7 C6 103.7(3) yes
C11 C10 P1 120.1(2) yes
C15 C10 P1 120.7(2) yes
C12 C11 C10 120.5(4) yes
C14 C13 C12 121.4(3) yes
C14 C15 C10 120.2(4) yes
C21 C16 N5 120.8(2) yes
C18 C17 C16 120.8(3) yes
C20 C19 C18 118.3(3) yes
C20 C21 C16 119.9(3) yes
C15 C10 C11 119.2(3) yes
C13 C12 C11 119.5(4) yes
C15 C14 C13 119.2(4) yes
C17 C16 N5 121.5(2) yes
C21 C16 C17 117.8(2) yes
C19 C18 C17 121.2(3) yes
C21 C20 C19 122.0(3) yes

loop_
_geom_bond_atom_site_label_1
_geom_bond_atom_site_label_2
_geom_bond_distance
_geom_bond_publ_flag
N2 P1 1.659(2) yes
B9 P1 1.910(3) yes
C3 N2 1.492(4) yes
C4 C3 1.522(4) yes
N5 C4 1.468(3) yes
C7 C6 1.510(5) yes
C11 C10 1.383(4) yes
C12 C11 1.392(6) yes
C14 C13 1.384(8) yes
C17 C16 1.393(4) yes
C18 C17 1.389(4) yes
C20 C19 1.379(5) yes
N5 P1 1.684(2) yes
C10 P1 1.806(3) yes
C6 N2 1.477(4) yes
C8 C3 1.531(4) yes
C16 N5 1.396(3) yes
C8 C7 1.523(5) yes
C15 C10 1.391(4) yes
C13 C12 1.357(8) yes
C15 C14 1.389(5) yes
C21 C16 1.402(4) yes
C19 C18 1.366(5) yes
C21 C20 1.381(4) yes

loop_
_geom_torsion_atom_site_label_1
_geom_torsion_atom_site_label_2
_geom_torsion_atom_site_label_3
_geom_torsion_atom_site_label_4
_geom_torsion
_geom_torsion_publ_flag
N5 P1 N2 C3 10.7(2) yes
N5 P1 N2 C6 -123.2(2) yes
B9 P1 N2 C3 135.4(2) yes
B9 P1 N2 C6 1.5(3) yes
C10 P1 N2 C3 -96.0(2) yes
C10 P1 N2 C6 130.0(2) yes
N2 P1 N5 C4 8.3(2) yes
N2 P1 N5 C16 168.0(2) yes
B9 P1 N5 C4 -113.6(2) yes
B9 P1 N5 C16 46.1(3) yes
C10 P1 N5 C4 117.7(2) yes
C10 P1 N5 C16 -82.5(2) yes
N2 P1 C10 C11 -124.7(2) yes
N2 P1 C10 C15 53.9(3) yes
N5 P1 C10 C11 135.0(2) yes
N5 P1 C10 C15 -46.3(3) yes
B9 P1 C10 C11 4.0(3) yes
B9 P1 C10 C15 -177.4(3) yes
P1 N2 C3 C4 -25.6(3) yes
P1 N2 C3 C8 -147.3(2) yes
C6 N2 C3 C4 115.1(3) yes
C6 N2 C3 C8 -6.6(3) yes
P1 N2 C6 C7 116.5(3) yes
C3 N2 C6 C7 -18.1(3) yes
N2 C3 C4 N5 30.1(3) yes
C8 C3 C4 N5 145.6(3) yes
N2 C3 C8 C7 28.2(3) yes
C4 C3 C8 C7 -88.4(3) yes
C3 C4 N5 P1 -23.7(3) yes
C3 C4 N5 C16 175.5(2) yes
P1 N5 C16 C17 26.0(3) yes
P1 N5 C16 C21 -154.6(2) yes
C4 N5 C16 C17 -175.6(3) yes
C4 N5 C16 C21 3.8(4) yes
N2 C6 C7 C8 35.8(3) yes
C6 C7 C8 C3 -39.6(3) yes
P1 C10 C11 C12 177.9(3) yes
C15 C10 C11 C12 -0.8(5) yes
P1 C10 C15 C14 -176.7(3) yes
C11 C10 C15 C14 2.0(5) yes
C10 C11 C12 C13 -0.7(6) yes
C11 C12 C13 C14 1.0(7) yes
C12 C13 C14 C15 0.2(7) yes
C13 C14 C15 C10 -1.7(6) yes
N5 C16 C17 C18 -179.0(3) yes
C21 C16 C17 C18 1.6(4) yes
N5 C16 C21 C20 -179.5(3) yes
C17 C16 C21 C20 -0.1(4) yes
C16 C17 C18 C19 -1.9(5) yes
C17 C18 C19 C20 0.5(5) yes
C18 C19 C20 C21 1.0(5) yes
C19 C20 C21 C16 -1.2(5) yes
